data_7063138
loop_
_publ_author_name
'Zou, Jie'
'Pan, Yi'
'Zhang, Di'
'Zhang, Jie'
'Chen, Weilong'
'Sun, Hongyan'
'Lau, Kai-Chung'
'Luo, Jingdong'

_publ_section_title
;
 From byproducts to NLO-active dyes: catalyst-free transfer hydrogenation
 in the modular synthesis of merocyanines
;
_journal_issue 19
_journal_name_full 'New Journal of Chemistry'
_journal_page_first 8578
_journal_page_last 8588
_journal_paper_doi 10.1039/D4NJ00820K
_journal_volume 48
_journal_year 2024
_chemical_formula_sum 'C49 H45 Cl F2 N4 O2'
_chemical_formula_weight 795.34
_space_group_crystal_system monoclinic
_space_group_IT_number 15
_space_group_name_Hall '-C 2yc'
_space_group_name_H-M_alt 'C 1 2/c 1'
_atom_sites_solution_hydrogens geom
_audit_creation_method SHELXL-2016/6
_audit_update_record
;
2023-08-22 deposited with the CCDC.	2024-04-09 downloaded from the CCDC.
;
_cell_angle_alpha 90
_cell_angle_beta 111.3770(10)
_cell_angle_gamma 90
_cell_formula_units_Z 8
_cell_length_a 30.7033(7)
_cell_length_b 26.4439(6)
_cell_length_c 11.6452(3)
_cell_measurement_reflns_used 9750
_cell_measurement_temperature 218(2)
_cell_measurement_theta_max 74.66
_cell_measurement_theta_min 3.34
_cell_volume 8804.4(4)
_computing_cell_refinement 'Bruker Saint'
_computing_data_collection 'Bruker Apex3'
_computing_data_reduction 'Bruker Saint'
_computing_structure_refinement 'SHELXL-2016/6 (Sheldrick, 2016)'
_computing_structure_solution 'SHELXT 2014/5 (Sheldrick, 2014)'
_diffrn_ambient_temperature 218(2)
_diffrn_measured_fraction_theta_full 0.999
_diffrn_measured_fraction_theta_max 0.999
_diffrn_measurement_device_type 'Bruker D8 Venture Photon II'
_diffrn_measurement_method 'phi and omega scans'
_diffrn_radiation_type CuK\a
_diffrn_radiation_wavelength 1.54178
_diffrn_reflns_av_R_equivalents 0.0532
_diffrn_reflns_av_unetI/netI 0.0412
_diffrn_reflns_Laue_measured_fraction_full 0.999
_diffrn_reflns_Laue_measured_fraction_max 0.999
_diffrn_reflns_limit_h_max 38
_diffrn_reflns_limit_h_min -35
_diffrn_reflns_limit_k_max 33
_diffrn_reflns_limit_k_min -33
_diffrn_reflns_limit_l_max 14
_diffrn_reflns_limit_l_min -14
_diffrn_reflns_number 58974
_diffrn_reflns_point_group_measured_fraction_full 0.999
_diffrn_reflns_point_group_measured_fraction_max 0.999
_diffrn_reflns_theta_full 67.679
_diffrn_reflns_theta_max 74.731
_diffrn_reflns_theta_min 3.091
_diffrn_source 'micro focus'
_exptl_absorpt_coefficient_mu 1.179
_exptl_absorpt_correction_T_max 0.7538
_exptl_absorpt_correction_T_min 0.6195
_exptl_absorpt_correction_type multi-scan
_exptl_absorpt_process_details
;
 SADABS 2016/2: Krause, L., Herbst-Irmer, R., Sheldrick G.M. & Stalke D.,
 J. Appl. Cryst. 48 (2015) 3-10
;
_exptl_crystal_colour purple
_exptl_crystal_density_diffrn 1.200
_exptl_crystal_description block
_exptl_crystal_F_000 3344
_exptl_crystal_size_max 0.22
_exptl_crystal_size_mid 0.11
_exptl_crystal_size_min 0.03
_refine_diff_density_max 0.483
_refine_diff_density_min -0.375
_refine_diff_density_rms 0.048
_refine_ls_extinction_method none
_refine_ls_goodness_of_fit_ref 1.062
_refine_ls_hydrogen_treatment constr
_refine_ls_matrix_type full
_refine_ls_number_parameters 603
_refine_ls_number_reflns 9041
_refine_ls_number_restraints 372
_refine_ls_restrained_S_all 1.054
_refine_ls_R_factor_all 0.0594
_refine_ls_R_factor_gt 0.0533
_refine_ls_shift/su_max 0.001
_refine_ls_shift/su_mean 0.000
_refine_ls_structure_factor_coef Fsqd
_refine_ls_weighting_details 'w=1/[\s^2^(Fo^2^)+(0.1053P)^2^+2.7769P] where P=(Fo^2^+2Fc^2^)/3'
_refine_ls_weighting_scheme calc
_refine_ls_wR_factor_gt 0.1636
_refine_ls_wR_factor_ref 0.1715
_reflns_Friedel_coverage 0.000
_reflns_number_gt 7750
_reflns_number_total 9041
_reflns_threshold_expression 'I > 2\s(I)'
_cod_data_source_file d4nj00820k3.cif
_cod_data_source_block 1_a_sq
_cod_depositor_comments 'Adding full bibliography for 7063135--7063138.cif.'
_cod_original_sg_symbol_H-M 'C 2/c'
_cod_database_code 7063138
_shelx_shelxl_version_number 2016/6
_shelx_space_group_comment
;
The symmetry employed for this shelxl refinement is uniquely defined
by the following loop, which should always be used as a source of
symmetry information in preference to the above space-group names.
They are only intended as comments.
;

loop_
_space_group_symop_operation_xyz
'x, y, z'
'-x, y, -z+1/2'
'x+1/2, y+1/2, z'
'-x+1/2, y+1/2, -z+1/2'
'-x, -y, -z'
'x, -y, z-1/2'
'-x+1/2, -y+1/2, -z'
'x+1/2, -y+1/2, z-1/2'

loop_
_atom_site_label
_atom_site_type_symbol
_atom_site_fract_x
_atom_site_fract_y
_atom_site_fract_z
_atom_site_U_iso_or_equiv
_atom_site_adp_type
_atom_site_occupancy
_atom_site_site_symmetry_order
_atom_site_calc_flag
_atom_site_refinement_flags_posn
_atom_site_refinement_flags_adp
_atom_site_refinement_flags_occupancy
_atom_site_disorder_assembly
_atom_site_disorder_group
Cl1 Cl 0.47327(2) 0.61489(2) 0.55652(5) 0.06384(15) Uani 1 1 d . . . . .
F1 F 0.41780(7) 0.89173(8) 1.00570(13) 0.1080(6) Uani 1 1 d . . . . .
F2 F 0.45143(9) 0.99111(9) 0.2568(2) 0.1338(8) Uani 1 1 d . . . . .
O1 O 0.33628(4) 0.84506(4) 0.44084(11) 0.0498(3) Uani 1 1 d . . . . .
O2 O 0.77330(5) 0.39715(6) 1.03776(14) 0.0734(4) Uani 1 1 d . . . . .
N1 N 0.21796(7) 0.86330(11) 0.2897(3) 0.1133(10) Uani 1 1 d . . . . .
N2 N 0.23859(8) 0.69977(10) 0.3018(3) 0.0939(7) Uani 1 1 d . . . . .
N3 N 0.35484(7) 0.66730(7) 0.41894(19) 0.0712(4) Uani 1 1 d . . . . .
N4 N 0.68160(5) 0.54896(5) 0.93485(13) 0.0494(3) Uani 1 1 d . . . . .
C1 C 0.24352(7) 0.83029(10) 0.3199(3) 0.0761(6) Uani 1 1 d . . . . .
C2 C 0.25516(7) 0.73909(9) 0.3271(2) 0.0677(5) Uani 1 1 d . . . . .
C3 C 0.35647(6) 0.71024(7) 0.43296(16) 0.0544(4) Uani 1 1 d . . . . .
C4 C 0.27441(6) 0.78864(8) 0.35567(18) 0.0583(4) Uani 1 1 d . . . . .
C5 C 0.32223(6) 0.79668(7) 0.41527(15) 0.0488(3) Uani 1 1 d . . . . .
C6 C 0.36027(6) 0.76330(6) 0.45289(15) 0.0478(3) Uani 1 1 d . . . . .
C7 C 0.40221(5) 0.79140(6) 0.50519(14) 0.0450(3) Uani 1 1 d . . . . .
C8 C 0.38710(5) 0.84612(6) 0.50995(14) 0.0441(3) Uani 1 1 d . . . . .
C9 C 0.39466(6) 0.86013(6) 0.64345(14) 0.0460(3) Uani 1 1 d . . . . .
C10 C 0.36004(7) 0.85137(7) 0.69095(17) 0.0562(4) Uani 1 1 d . . . . .
H10 H 0.331039 0.838176 0.639654 0.067 Uiso 1 1 calc R U . . .
C11 C 0.36773(9) 0.86185(9) 0.8131(2) 0.0686(5) Uani 1 1 d . . . . .
H11 H 0.344204 0.856016 0.845271 0.082 Uiso 1 1 calc R U . . .
C12 C 0.41006(9) 0.88080(9) 0.88587(19) 0.0718(6) Uani 1 1 d . . . . .
C13 C 0.44556(8) 0.88971(9) 0.84366(19) 0.0704(5) Uani 1 1 d . . . . .
H13 H 0.474582 0.902378 0.896254 0.085 Uiso 1 1 calc R U . . .
C14 C 0.43718(6) 0.87938(8) 0.72012(17) 0.0582(4) Uani 1 1 d . . . . .
H14 H 0.460790 0.885582 0.688437 0.070 Uiso 1 1 calc R U . . .
C15 C 0.40703(5) 0.88474(6) 0.44577(15) 0.0475(3) Uani 1 1 d . . . . .
C16 C 0.40312(8) 0.93598(8) 0.4665(2) 0.0688(5) Uani 1 1 d . . . . .
H16 H 0.389709 0.946268 0.523502 0.083 Uiso 1 1 calc R U . . .
C17 C 0.41859(11) 0.97192(10) 0.4047(3) 0.0930(8) Uani 1 1 d . . . . .
H17 H 0.416270 1.006540 0.419865 0.112 Uiso 1 1 calc R U . . .
C18 C 0.43747(10) 0.95618(11) 0.3206(3) 0.0859(7) Uani 1 1 d . . . . .
C19 C 0.44217(9) 0.90670(11) 0.2980(2) 0.0769(6) Uani 1 1 d . . . . .
H19 H 0.455610 0.896980 0.240656 0.092 Uiso 1 1 calc R U . . .
C20 C 0.42673(7) 0.87035(8) 0.36120(17) 0.0596(4) Uani 1 1 d . . . . .
H20 H 0.429735 0.835838 0.346244 0.071 Uiso 1 1 calc R U . . .
C21 C 0.44838(6) 0.77690(6) 0.54910(15) 0.0482(3) Uani 1 1 d . . . . .
H21 H 0.471307 0.802313 0.575383 0.058 Uiso 1 1 calc R U . . .
C22 C 0.46347(6) 0.72600(6) 0.55712(15) 0.0496(3) Uani 1 1 d . . . . .
H22 H 0.440084 0.701110 0.529682 0.060 Uiso 1 1 calc R U . . .
C23 C 0.50891(6) 0.70954(6) 0.60104(14) 0.0470(3) Uani 1 1 d . . . . .
C24 C 0.54917(6) 0.74664(7) 0.63922(18) 0.0551(4) Uani 1 1 d . . . . .
H24A H 0.552411 0.761464 0.719048 0.066 Uiso 1 1 calc R U . . .
H24B H 0.542195 0.774079 0.578620 0.066 Uiso 1 1 calc R U . . .
C25 C 0.59500(7) 0.72198(7) 0.6494(2) 0.0615(4) Uani 1 1 d . . . . .
H25A H 0.620677 0.746040 0.685157 0.074 Uiso 1 1 calc R U . . .
H25B H 0.594017 0.712802 0.566928 0.074 Uiso 1 1 calc R U . . .
C26 C 0.60390(6) 0.67498(7) 0.72947(19) 0.0569(4) Uani 1 1 d . . . . .
H26A H 0.633163 0.659088 0.732733 0.068 Uiso 1 1 calc R U . . .
H26B H 0.607343 0.684582 0.813621 0.068 Uiso 1 1 calc R U . . .
C27 C 0.56422(6) 0.63744(6) 0.67961(15) 0.0487(3) Uani 1 1 d . . . . .
C28 C 0.52018(6) 0.65715(6) 0.61669(15) 0.0481(3) Uani 1 1 d . . . . .
C29 C 0.57149(6) 0.58466(7) 0.68991(16) 0.0507(4) Uani 1 1 d . . . . .
H29 H 0.545910 0.565735 0.638445 0.061 Uiso 1 1 calc R U . . .
C30 C 0.60898(5) 0.55536(6) 0.76107(15) 0.0473(3) Uani 1 1 d . . . . .
C31 C 0.64532(6) 0.57502(6) 0.86334(16) 0.0506(4) Uani 1 1 d . . . . .
H31 H 0.643670 0.609354 0.882254 0.061 Uiso 1 1 calc R U . . .
C35 C 0.72950(6) 0.47245(6) 0.98964(15) 0.0484(3) Uani 1 1 d . . . . .
C36 C 0.73363(7) 0.42104(7) 0.96435(17) 0.0582(4) Uani 1 1 d . . . . .
C37 C 0.69889(8) 0.39652(8) 0.8694(2) 0.0681(5) Uani 1 1 d . . . . .
H37 H 0.702143 0.362077 0.854225 0.082 Uiso 1 1 calc R U . . .
C38 C 0.65962(7) 0.42258(7) 0.79742(18) 0.0615(4) Uani 1 1 d . . . . .
H38 H 0.636404 0.405380 0.733388 0.074 Uiso 1 1 calc R U . . .
C39 C 0.65323(6) 0.47314(6) 0.81617(15) 0.0484(3) Uani 1 1 d . . . . .
C40 C 0.60906(6) 0.49942(6) 0.72987(14) 0.0482(3) Uani 1 1 d . . . . .
C41 C 0.68866(5) 0.49722(6) 0.91334(14) 0.0453(3) Uani 1 1 d . . . . .
C44 C 0.56576(6) 0.47320(8) 0.7401(2) 0.0629(4) Uani 1 1 d . . . . .
H44A H 0.565914 0.437691 0.719353 0.094 Uiso 1 1 calc R U . . .
H44B H 0.537612 0.489048 0.683580 0.094 Uiso 1 1 calc R U . . .
H44C H 0.566507 0.476370 0.823778 0.094 Uiso 1 1 calc R U . . .
C45 C 0.60741(8) 0.49470(9) 0.59673(17) 0.0649(5) Uani 1 1 d . . . . .
H45A H 0.609052 0.459296 0.576870 0.097 Uiso 1 1 calc R U . . .
H45B H 0.633698 0.512693 0.588808 0.097 Uiso 1 1 calc R U . . .
H45C H 0.578430 0.509122 0.540539 0.097 Uiso 1 1 calc R U . . .
C32 C 0.7129(2) 0.5715(3) 1.0505(6) 0.0629(14) Uani 0.65 1 d . U P A 1
H32A H 0.704525 0.559725 1.119455 0.075 Uiso 0.65 1 calc R U P A 1
H32B H 0.710122 0.608457 1.046146 0.075 Uiso 0.65 1 calc R U P A 1
C33 C 0.76182(10) 0.55634(12) 1.0699(3) 0.0623(7) Uani 0.65 1 d . U P A 1
H33A H 0.783341 0.573881 1.142601 0.075 Uiso 0.65 1 calc R U P A 1
H33B H 0.769253 0.566843 0.998444 0.075 Uiso 0.65 1 calc R U P A 1
C34 C 0.7691(5) 0.5002(6) 1.0878(10) 0.0545(16) Uani 0.65 1 d . U P A 1
C42 C 0.7716(2) 0.4833(2) 1.2167(6) 0.0684(12) Uani 0.65 1 d . U P A 1
H42A H 0.796919 0.500996 1.279228 0.103 Uiso 0.65 1 calc R U P A 1
H42B H 0.777141 0.447167 1.225545 0.103 Uiso 0.65 1 calc R U P A 1
H42C H 0.742266 0.491174 1.226441 0.103 Uiso 0.65 1 calc R U P A 1
C43 C 0.81790(18) 0.4888(2) 1.0816(5) 0.0698(12) Uani 0.65 1 d . U P A 1
H43A H 0.840273 0.513797 1.129606 0.105 Uiso 0.65 1 calc R U P A 1
H43B H 0.815778 0.490205 0.996451 0.105 Uiso 0.65 1 calc R U P A 1
H43C H 0.828066 0.455384 1.114748 0.105 Uiso 0.65 1 calc R U P A 1
C46 C 0.77730(9) 0.34394(9) 1.0202(2) 0.0753(6) Uani 0.65 1 d . U P B 1
H46A H 0.774364 0.337663 0.934771 0.090 Uiso 0.65 1 calc R U P B 1
H46B H 0.751680 0.326207 1.034407 0.090 Uiso 0.65 1 calc R U P B 1
C47 C 0.8230(3) 0.3233(3) 1.1056(8) 0.0710(14) Uani 0.65 1 d D U P B 1
H47A H 0.827777 0.334024 1.189893 0.085 Uiso 0.65 1 calc R U P B 1
H47B H 0.848245 0.337980 1.083635 0.085 Uiso 0.65 1 calc R U P B 1
C48 C 0.82642(15) 0.26522(18) 1.1028(5) 0.0866(12) Uani 0.65 1 d D U P B 1
H48A H 0.808991 0.250763 1.150653 0.104 Uiso 0.65 1 calc R U P B 1
H48B H 0.811413 0.253673 1.017413 0.104 Uiso 0.65 1 calc R U P B 1
C49 C 0.8762(2) 0.2451(3) 1.1538(6) 0.1220(19) Uani 0.65 1 d D U P B 1
H49A H 0.876007 0.209041 1.138382 0.183 Uiso 0.65 1 calc R U P B 1
H49B H 0.889657 0.251290 1.241912 0.183 Uiso 0.65 1 calc R U P B 1
H49C H 0.894801 0.262150 1.113685 0.183 Uiso 0.65 1 calc R U P B 1
C32A C 0.7226(4) 0.5795(5) 1.0241(12) 0.062(2) Uani 0.35 1 d . U P A 2
H32C H 0.745588 0.587104 0.986322 0.075 Uiso 0.35 1 calc R U P A 2
H32D H 0.711344 0.611441 1.046033 0.075 Uiso 0.35 1 calc R U P A 2
C33A C 0.74388(18) 0.5470(2) 1.1361(5) 0.0570(11) Uani 0.35 1 d . U P A 2
H33C H 0.719706 0.538448 1.169298 0.068 Uiso 0.35 1 calc R U P A 2
H33D H 0.768119 0.566512 1.199227 0.068 Uiso 0.35 1 calc R U P A 2
C34A C 0.7662(7) 0.4966(9) 1.1107(16) 0.048(2) Uani 0.35 1 d . U P A 2
C42A C 0.7738(6) 0.4638(4) 1.2238(12) 0.081(3) Uani 0.35 1 d . U P A 2
H42D H 0.793295 0.481849 1.297080 0.122 Uiso 0.35 1 calc R U P A 2
H42E H 0.789106 0.432597 1.216323 0.122 Uiso 0.35 1 calc R U P A 2
H42F H 0.743848 0.456234 1.230052 0.122 Uiso 0.35 1 calc R U P A 2
C43A C 0.8103(3) 0.5098(3) 1.0854(10) 0.0642(19) Uani 0.35 1 d . U P A 2
H43D H 0.833907 0.522871 1.160028 0.096 Uiso 0.35 1 calc R U P A 2
H43E H 0.802928 0.535204 1.021019 0.096 Uiso 0.35 1 calc R U P A 2
H43F H 0.822136 0.479681 1.059007 0.096 Uiso 0.35 1 calc R U P A 2
C46A C 0.77730(9) 0.34394(9) 1.0202(2) 0.0753(6) Uani 0.35 1 d . U P B 2
H46C H 0.773577 0.335899 0.934999 0.090 Uiso 0.35 1 calc R U P B 2
H46D H 0.754758 0.324360 1.043766 0.090 Uiso 0.35 1 calc R U P B 2
C47A C 0.8279(7) 0.3354(5) 1.1101(18) 0.087(4) Uani 0.35 1 d D U P B 2
H47C H 0.847034 0.364628 1.106691 0.104 Uiso 0.35 1 calc R U P B 2
H47D H 0.828167 0.332902 1.194306 0.104 Uiso 0.35 1 calc R U P B 2
C48A C 0.8492(4) 0.2876(4) 1.0795(10) 0.113(3) Uani 0.35 1 d D U P B 2
H48C H 0.872039 0.299660 1.045020 0.135 Uiso 0.35 1 calc R U P B 2
H48D H 0.867488 0.272658 1.159593 0.135 Uiso 0.35 1 calc R U P B 2
C49A C 0.8262(3) 0.2454(3) 1.0026(7) 0.092(2) Uani 0.35 1 d D U P B 2
H49D H 0.847132 0.230230 0.967094 0.138 Uiso 0.35 1 calc R U P B 2
H49E H 0.798132 0.257148 0.937115 0.138 Uiso 0.35 1 calc R U P B 2
H49F H 0.817783 0.220468 1.052107 0.138 Uiso 0.35 1 calc R U P B 2

loop_
_atom_site_aniso_label
_atom_site_aniso_U_11
_atom_site_aniso_U_22
_atom_site_aniso_U_33
_atom_site_aniso_U_23
_atom_site_aniso_U_13
_atom_site_aniso_U_12
Cl1 0.0455(2) 0.0484(2) 0.0822(3) -0.00933(18) 0.0048(2) -0.00135(15)
F1 0.1357(14) 0.1376(15) 0.0537(7) -0.0239(8) 0.0380(8) -0.0025(11)
F2 0.1549(18) 0.1177(14) 0.1583(19) 0.0609(14) 0.0921(16) -0.0050(13)
O1 0.0377(5) 0.0532(6) 0.0545(6) -0.0059(5) 0.0123(4) -0.0004(4)
O2 0.0662(8) 0.0636(8) 0.0697(8) -0.0030(6) 0.0004(7) 0.0176(6)
N1 0.0467(10) 0.0968(17) 0.180(3) -0.0285(17) 0.0223(13) 0.0053(10)
N2 0.0706(12) 0.0957(16) 0.1136(17) -0.0232(13) 0.0313(12) -0.0308(11)
N3 0.0723(10) 0.0544(9) 0.0792(11) -0.0121(8) 0.0186(9) -0.0126(7)
N4 0.0461(7) 0.0491(7) 0.0466(7) -0.0079(5) 0.0093(5) 0.0005(5)
C1 0.0396(9) 0.0886(15) 0.0967(16) -0.0263(12) 0.0207(9) -0.0059(9)
C2 0.0492(9) 0.0831(14) 0.0709(12) -0.0160(10) 0.0220(8) -0.0176(9)
C3 0.0540(9) 0.0544(10) 0.0520(9) -0.0069(7) 0.0160(7) -0.0080(7)
C4 0.0419(8) 0.0715(11) 0.0616(10) -0.0146(8) 0.0190(7) -0.0084(7)
C5 0.0454(8) 0.0573(9) 0.0455(7) -0.0075(6) 0.0188(6) -0.0067(6)
C6 0.0478(8) 0.0494(8) 0.0460(8) -0.0042(6) 0.0168(6) -0.0042(6)
C7 0.0461(8) 0.0449(7) 0.0425(7) -0.0040(6) 0.0146(6) -0.0011(6)
C8 0.0364(7) 0.0471(8) 0.0456(7) -0.0017(6) 0.0112(6) 0.0009(5)
C9 0.0485(8) 0.0404(7) 0.0474(8) -0.0018(6) 0.0156(6) 0.0037(6)
C10 0.0616(10) 0.0536(9) 0.0574(9) -0.0017(7) 0.0266(8) -0.0020(7)
C11 0.0850(14) 0.0703(12) 0.0617(11) -0.0008(9) 0.0400(10) 0.0008(10)
C12 0.0957(16) 0.0711(12) 0.0500(10) -0.0093(8) 0.0284(10) 0.0079(11)
C13 0.0712(12) 0.0766(13) 0.0550(10) -0.0179(9) 0.0127(9) 0.0020(10)
C14 0.0503(9) 0.0659(10) 0.0547(9) -0.0125(8) 0.0149(7) -0.0001(7)
C15 0.0385(7) 0.0520(8) 0.0480(8) 0.0050(6) 0.0110(6) 0.0023(6)
C16 0.0724(12) 0.0526(10) 0.0931(14) 0.0117(9) 0.0440(11) 0.0093(9)
C17 0.1045(19) 0.0579(12) 0.134(2) 0.0278(14) 0.0642(18) 0.0087(12)
C18 0.0842(15) 0.0840(16) 0.0944(17) 0.0370(13) 0.0383(13) -0.0003(12)
C19 0.0757(13) 0.1026(18) 0.0582(11) 0.0133(11) 0.0315(10) -0.0033(12)
C20 0.0613(10) 0.0688(11) 0.0480(8) 0.0001(8) 0.0192(7) -0.0022(8)
C21 0.0456(8) 0.0473(8) 0.0488(8) -0.0040(6) 0.0139(6) 0.0010(6)
C22 0.0488(8) 0.0479(8) 0.0496(8) -0.0051(6) 0.0149(6) 0.0015(6)
C23 0.0473(8) 0.0472(8) 0.0438(7) -0.0050(6) 0.0135(6) 0.0005(6)
C24 0.0518(9) 0.0466(8) 0.0602(10) -0.0031(7) 0.0124(7) -0.0020(7)
C25 0.0499(9) 0.0565(10) 0.0746(12) 0.0029(8) 0.0187(8) -0.0039(7)
C26 0.0433(8) 0.0533(9) 0.0655(10) -0.0034(8) 0.0095(7) -0.0002(7)
C27 0.0446(8) 0.0495(8) 0.0473(8) -0.0048(6) 0.0113(6) 0.0014(6)
C28 0.0440(8) 0.0477(8) 0.0484(8) -0.0066(6) 0.0116(6) -0.0006(6)
C29 0.0440(8) 0.0517(8) 0.0512(8) -0.0072(7) 0.0110(6) 0.0004(6)
C30 0.0437(7) 0.0472(8) 0.0491(8) -0.0042(6) 0.0146(6) 0.0014(6)
C31 0.0491(8) 0.0455(8) 0.0530(8) -0.0071(6) 0.0136(7) 0.0025(6)
C35 0.0470(8) 0.0530(8) 0.0439(7) 0.0010(6) 0.0150(6) -0.0006(6)
C36 0.0566(9) 0.0565(10) 0.0539(9) 0.0017(7) 0.0114(7) 0.0109(7)
C37 0.0703(12) 0.0502(9) 0.0698(12) -0.0088(8) 0.0089(9) 0.0108(8)
C38 0.0595(10) 0.0532(9) 0.0596(10) -0.0115(8) 0.0071(8) 0.0032(8)
C39 0.0463(8) 0.0494(8) 0.0468(8) -0.0056(6) 0.0137(6) 0.0013(6)
C40 0.0458(8) 0.0495(8) 0.0448(8) -0.0088(6) 0.0113(6) 0.0012(6)
C41 0.0462(8) 0.0467(8) 0.0436(7) -0.0025(6) 0.0172(6) 0.0003(6)
C44 0.0504(9) 0.0583(10) 0.0733(12) -0.0096(8) 0.0147(8) -0.0072(7)
C45 0.0689(11) 0.0740(12) 0.0469(9) -0.0077(8) 0.0153(8) 0.0166(9)
C32 0.059(3) 0.056(3) 0.058(3) -0.0143(19) 0.0025(17) -0.0016(19)
C33 0.0531(14) 0.0598(15) 0.0590(15) -0.0004(12) 0.0028(12) -0.0100(12)
C34 0.055(2) 0.061(3) 0.041(3) 0.007(2) 0.008(2) -0.0035(17)
C42 0.077(2) 0.076(3) 0.047(2) 0.003(2) 0.0164(16) -0.013(3)
C43 0.047(2) 0.092(3) 0.062(2) 0.008(3) 0.0094(15) -0.003(2)
C46 0.0800(13) 0.0678(12) 0.0656(11) -0.0027(9) 0.0115(10) 0.0257(10)
C47 0.076(3) 0.073(3) 0.060(2) 0.010(2) 0.019(2) 0.016(2)
C48 0.069(2) 0.086(2) 0.099(3) 0.038(2) 0.0241(19) 0.0236(19)
C49 0.134(4) 0.126(4) 0.102(3) 0.003(3) 0.038(3) 0.048(4)
C32A 0.055(5) 0.049(4) 0.061(5) -0.013(3) -0.004(3) 0.000(3)
C33A 0.050(2) 0.064(3) 0.049(2) -0.012(2) 0.009(2) -0.001(2)
C34A 0.044(4) 0.049(4) 0.039(6) 0.003(4) 0.002(4) 0.000(3)
C42A 0.121(7) 0.071(6) 0.039(3) 0.006(4) 0.013(3) -0.013(6)
C43A 0.046(4) 0.073(5) 0.066(4) -0.004(4) 0.013(3) -0.003(3)
C46A 0.0800(13) 0.0678(12) 0.0656(11) -0.0027(9) 0.0115(10) 0.0257(10)
C47A 0.085(6) 0.071(5) 0.079(5) 0.002(4) 0.002(4) 0.042(5)
C48A 0.123(6) 0.099(5) 0.108(6) 0.005(4) 0.032(5) 0.056(5)
C49A 0.111(6) 0.093(4) 0.082(4) 0.014(3) 0.045(4) 0.042(4)

loop_
_atom_type_symbol
_atom_type_description
_atom_type_scat_dispersion_real
_atom_type_scat_dispersion_imag
_atom_type_scat_source
C C 0.0181 0.0091 'International Tables Vol C Tables 4.2.6.8 and 6.1.1.4'
H H 0.0000 0.0000 'International Tables Vol C Tables 4.2.6.8 and 6.1.1.4'
Cl Cl 0.3639 0.7018 'International Tables Vol C Tables 4.2.6.8 and 6.1.1.4'
F F 0.0727 0.0534 'International Tables Vol C Tables 4.2.6.8 and 6.1.1.4'
N N 0.0311 0.0180 'International Tables Vol C Tables 4.2.6.8 and 6.1.1.4'
O O 0.0492 0.0322 'International Tables Vol C Tables 4.2.6.8 and 6.1.1.4'

loop_
_geom_angle_atom_site_label_1
_geom_angle_atom_site_label_2
_geom_angle_atom_site_label_3
_geom_angle
_geom_angle_site_symmetry_1
_geom_angle_site_symmetry_3
_geom_angle_publ_flag
C5 O1 C8 109.20(12) . . ?
C36 O2 C46A 117.99(16) . . ?
C36 O2 C46 117.99(16) . . ?
C31 N4 C41 122.73(13) . . ?
C31 N4 C32 119.2(3) . . ?
C41 N4 C32 117.5(3) . . ?
C31 N4 C32A 116.6(5) . . ?
C41 N4 C32A 119.0(5) . . ?
N1 C1 C4 178.7(3) . . ?
N2 C2 C4 178.1(3) . . ?
N3 C3 C6 177.9(2) . . ?
C5 C4 C1 120.00(18) . . ?
C5 C4 C2 121.90(19) . . ?
C1 C4 C2 118.09(17) . . ?
O1 C5 C4 116.70(16) . . ?
O1 C5 C6 111.45(14) . . ?
C4 C5 C6 131.84(17) . . ?
C5 C6 C7 109.11(14) . . ?
C5 C6 C3 124.20(15) . . ?
C7 C6 C3 126.57(15) . . ?
C21 C7 C6 131.74(15) . . ?
C21 C7 C8 122.46(14) . . ?
C6 C7 C8 105.78(13) . . ?
O1 C8 C15 106.29(12) . . ?
O1 C8 C7 103.75(12) . . ?
C15 C8 C7 115.90(13) . . ?
O1 C8 C9 107.32(12) . . ?
C15 C8 C9 113.43(13) . . ?
C7 C8 C9 109.30(12) . . ?
C14 C9 C10 119.03(16) . . ?
C14 C9 C8 120.18(15) . . ?
C10 C9 C8 120.71(15) . . ?
C11 C10 C9 120.62(19) . . ?
C11 C10 H10 119.7 . . ?
C9 C10 H10 119.7 . . ?
C12 C11 C10 118.72(19) . . ?
C12 C11 H11 120.6 . . ?
C10 C11 H11 120.6 . . ?
F1 C12 C11 119.2(2) . . ?
F1 C12 C13 117.9(2) . . ?
C11 C12 C13 122.92(19) . . ?
C12 C13 C14 117.7(2) . . ?
C12 C13 H13 121.1 . . ?
C14 C13 H13 121.1 . . ?
C9 C14 C13 120.97(19) . . ?
C9 C14 H14 119.5 . . ?
C13 C14 H14 119.5 . . ?
C20 C15 C16 118.66(17) . . ?
C20 C15 C8 121.61(16) . . ?
C16 C15 C8 119.62(16) . . ?
C17 C16 C15 121.0(2) . . ?
C17 C16 H16 119.5 . . ?
C15 C16 H16 119.5 . . ?
C18 C17 C16 118.7(2) . . ?
C18 C17 H17 120.7 . . ?
C16 C17 H17 120.7 . . ?
F2 C18 C19 118.5(3) . . ?
F2 C18 C17 119.2(3) . . ?
C19 C18 C17 122.4(2) . . ?
C18 C19 C20 118.9(2) . . ?
C18 C19 H19 120.6 . . ?
C20 C19 H19 120.6 . . ?
C15 C20 C19 120.5(2) . . ?
C15 C20 H20 119.8 . . ?
C19 C20 H20 119.8 . . ?
C7 C21 C22 123.92(15) . . ?
C7 C21 H21 118.0 . . ?
C22 C21 H21 118.0 . . ?
C23 C22 C21 126.23(16) . . ?
C23 C22 H22 116.9 . . ?
C21 C22 H22 116.9 . . ?
C22 C23 C28 121.59(15) . . ?
C22 C23 C24 121.04(15) . . ?
C28 C23 C24 117.33(14) . . ?
C23 C24 C25 112.33(15) . . ?
C23 C24 H24A 109.1 . . ?
C25 C24 H24A 109.1 . . ?
C23 C24 H24B 109.1 . . ?
C25 C24 H24B 109.1 . . ?
H24A C24 H24B 107.9 . . ?
C24 C25 C26 110.74(16) . . ?
C24 C25 H25A 109.5 . . ?
C26 C25 H25A 109.5 . . ?
C24 C25 H25B 109.5 . . ?
C26 C25 H25B 109.5 . . ?
H25A C25 H25B 108.1 . . ?
C27 C26 C25 111.22(15) . . ?
C27 C26 H26A 109.4 . . ?
C25 C26 H26A 109.4 . . ?
C27 C26 H26B 109.4 . . ?
C25 C26 H26B 109.4 . . ?
H26A C26 H26B 108.0 . . ?
C28 C27 C29 120.75(15) . . ?
C28 C27 C26 116.78(15) . . ?
C29 C27 C26 122.38(14) . . ?
C27 C28 C23 125.41(15) . . ?
C27 C28 Cl1 118.23(13) . . ?
C23 C28 Cl1 116.29(12) . . ?
C30 C29 C27 132.50(15) . . ?
C30 C29 H29 113.8 . . ?
C27 C29 H29 113.8 . . ?
C29 C30 C31 122.11(15) . . ?
C29 C30 C40 118.30(14) . . ?
C31 C30 C40 119.52(14) . . ?
N4 C31 C30 124.84(15) . . ?
N4 C31 H31 117.6 . . ?
C30 C31 H31 117.6 . . ?
C36 C35 C41 116.46(15) . . ?
C36 C35 C34 121.1(6) . . ?
C41 C35 C34 122.3(6) . . ?
C36 C35 C34A 119.1(8) . . ?
C41 C35 C34A 123.8(8) . . ?
O2 C36 C37 122.41(17) . . ?
O2 C36 C35 116.44(16) . . ?
C37 C36 C35 121.16(16) . . ?
C38 C37 C36 120.01(18) . . ?
C38 C37 H37 120.0 . . ?
C36 C37 H37 120.0 . . ?
C37 C38 C39 122.15(17) . . ?
C37 C38 H38 118.9 . . ?
C39 C38 H38 118.9 . . ?
C38 C39 C41 116.98(15) . . ?
C38 C39 C40 118.65(14) . . ?
C41 C39 C40 124.37(14) . . ?
C30 C40 C39 111.26(13) . . ?
C30 C40 C45 108.48(15) . . ?
C39 C40 C45 108.73(13) . . ?
C30 C40 C44 109.98(14) . . ?
C39 C40 C44 109.15(14) . . ?
C45 C40 C44 109.20(15) . . ?
C39 C41 C35 123.25(15) . . ?
C39 C41 N4 117.07(14) . . ?
C35 C41 N4 119.67(14) . . ?
C40 C44 H44A 109.5 . . ?
C40 C44 H44B 109.5 . . ?
H44A C44 H44B 109.5 . . ?
C40 C44 H44C 109.5 . . ?
H44A C44 H44C 109.5 . . ?
H44B C44 H44C 109.5 . . ?
C40 C45 H45A 109.5 . . ?
C40 C45 H45B 109.5 . . ?
H45A C45 H45B 109.5 . . ?
C40 C45 H45C 109.5 . . ?
H45A C45 H45C 109.5 . . ?
H45B C45 H45C 109.5 . . ?
N4 C32 C33 108.5(5) . . ?
N4 C32 H32A 110.0 . . ?
C33 C32 H32A 110.0 . . ?
N4 C32 H32B 110.0 . . ?
C33 C32 H32B 110.0 . . ?
H32A C32 H32B 108.4 . . ?
C32 C33 C34 112.2(6) . . ?
C32 C33 H33A 109.2 . . ?
C34 C33 H33A 109.2 . . ?
C32 C33 H33B 109.2 . . ?
C34 C33 H33B 109.2 . . ?
H33A C33 H33B 107.9 . . ?
C33 C34 C35 109.6(8) . . ?
C33 C34 C42 111.9(9) . . ?
C35 C34 C42 109.6(8) . . ?
C33 C34 C43 106.3(8) . . ?
C35 C34 C43 113.1(9) . . ?
C42 C34 C43 106.4(8) . . ?
C34 C42 H42A 109.5 . . ?
C34 C42 H42B 109.5 . . ?
H42A C42 H42B 109.5 . . ?
C34 C42 H42C 109.5 . . ?
H42A C42 H42C 109.5 . . ?
H42B C42 H42C 109.5 . . ?
C34 C43 H43A 109.5 . . ?
C34 C43 H43B 109.5 . . ?
H43A C43 H43B 109.5 . . ?
C34 C43 H43C 109.5 . . ?
H43A C43 H43C 109.5 . . ?
H43B C43 H43C 109.5 . . ?
O2 C46 C47 111.8(3) . . ?
O2 C46 H46A 109.3 . . ?
C47 C46 H46A 109.3 . . ?
O2 C46 H46B 109.3 . . ?
C47 C46 H46B 109.3 . . ?
H46A C46 H46B 107.9 . . ?
C46 C47 C48 113.8(6) . . ?
C46 C47 H47A 108.8 . . ?
C48 C47 H47A 108.8 . . ?
C46 C47 H47B 108.8 . . ?
C48 C47 H47B 108.8 . . ?
H47A C47 H47B 107.7 . . ?
C49 C48 C47 114.0(6) . . ?
C49 C48 H48A 108.7 . . ?
C47 C48 H48A 108.7 . . ?
C49 C48 H48B 108.7 . . ?
C47 C48 H48B 108.7 . . ?
H48A C48 H48B 107.6 . . ?
C48 C49 H49A 109.5 . . ?
C48 C49 H49B 109.5 . . ?
H49A C49 H49B 109.5 . . ?
C48 C49 H49C 109.5 . . ?
H49A C49 H49C 109.5 . . ?
H49B C49 H49C 109.5 . . ?
C33A C32A N4 106.1(8) . . ?
C33A C32A H32C 110.5 . . ?
N4 C32A H32C 110.5 . . ?
C33A C32A H32D 110.5 . . ?
N4 C32A H32D 110.5 . . ?
H32C C32A H32D 108.7 . . ?
C32A C33A C34A 113.8(9) . . ?
C32A C33A H33C 108.8 . . ?
C34A C33A H33C 108.8 . . ?
C32A C33A H33D 108.8 . . ?
C34A C33A H33D 108.8 . . ?
H33C C33A H33D 107.7 . . ?
C42A C34A C43A 115.5(15) . . ?
C42A C34A C33A 105.0(12) . . ?
C43A C34A C33A 108.6(14) . . ?
C42A C34A C35 112.1(15) . . ?
C43A C34A C35 108.3(12) . . ?
C33A C34A C35 106.9(12) . . ?
C34A C42A H42D 109.5 . . ?
C34A C42A H42E 109.5 . . ?
H42D C42A H42E 109.5 . . ?
C34A C42A H42F 109.5 . . ?
H42D C42A H42F 109.5 . . ?
H42E C42A H42F 109.5 . . ?
C34A C43A H43D 109.5 . . ?
C34A C43A H43E 109.5 . . ?
H43D C43A H43E 109.5 . . ?
C34A C43A H43F 109.5 . . ?
H43D C43A H43F 109.5 . . ?
H43E C43A H43F 109.5 . . ?
O2 C46A C47A 99.4(5) . . ?
O2 C46A H46C 111.9 . . ?
C47A C46A H46C 111.9 . . ?
O2 C46A H46D 111.9 . . ?
C47A C46A H46D 111.9 . . ?
H46C C46A H46D 109.6 . . ?
C48A C47A C46A 112.0(12) . . ?
C48A C47A H47C 109.2 . . ?
C46A C47A H47C 109.2 . . ?
C48A C47A H47D 109.2 . . ?
C46A C47A H47D 109.2 . . ?
H47C C47A H47D 107.9 . . ?
C49A C48A C47A 129.1(11) . . ?
C49A C48A H48C 105.0 . . ?
C47A C48A H48C 105.0 . . ?
C49A C48A H48D 105.0 . . ?
C47A C48A H48D 105.0 . . ?
H48C C48A H48D 105.9 . . ?
C48A C49A H49D 109.5 . . ?
C48A C49A H49E 109.5 . . ?
H49D C49A H49E 109.5 . . ?
C48A C49A H49F 109.5 . . ?
H49D C49A H49F 109.5 . . ?
H49E C49A H49F 109.5 . . ?

loop_
_geom_bond_atom_site_label_1
_geom_bond_atom_site_label_2
_geom_bond_distance
_geom_bond_site_symmetry_2
_geom_bond_publ_flag
Cl1 C28 1.7546(16) . ?
F1 C12 1.358(2) . ?
F2 C18 1.350(3) . ?
O1 C5 1.348(2) . ?
O1 C8 1.4724(18) . ?
O2 C36 1.362(2) . ?
O2 C46A 1.434(3) . ?
O2 C46 1.434(3) . ?
N1 C1 1.140(4) . ?
N2 C2 1.148(3) . ?
N3 C3 1.145(3) . ?
N4 C31 1.316(2) . ?
N4 C41 1.422(2) . ?
N4 C32 1.467(8) . ?
N4 C32A 1.537(13) . ?
C1 C4 1.413(3) . ?
C2 C4 1.426(3) . ?
C3 C6 1.420(2) . ?
C4 C5 1.393(2) . ?
C5 C6 1.401(2) . ?
C6 C7 1.418(2) . ?
C7 C21 1.375(2) . ?
C7 C8 1.527(2) . ?
C8 C15 1.520(2) . ?
C8 C9 1.531(2) . ?
C9 C14 1.382(2) . ?
C9 C10 1.385(2) . ?
C10 C11 1.382(3) . ?
C10 H10 0.9400 . ?
C11 C12 1.362(4) . ?
C11 H11 0.9400 . ?
C12 C13 1.370(4) . ?
C13 C14 1.393(3) . ?
C13 H13 0.9400 . ?
C14 H14 0.9400 . ?
C15 C20 1.384(3) . ?
C15 C16 1.389(3) . ?
C16 C17 1.377(3) . ?
C16 H16 0.9400 . ?
C17 C18 1.372(4) . ?
C17 H17 0.9400 . ?
C18 C19 1.353(4) . ?
C19 C20 1.394(3) . ?
C19 H19 0.9400 . ?
C20 H20 0.9400 . ?
C21 C22 1.416(2) . ?
C21 H21 0.9400 . ?
C22 C23 1.370(2) . ?
C22 H22 0.9400 . ?
C23 C28 1.423(2) . ?
C23 C24 1.512(2) . ?
C24 C25 1.516(3) . ?
C24 H24A 0.9800 . ?
C24 H24B 0.9800 . ?
C25 C26 1.518(3) . ?
C25 H25A 0.9800 . ?
C25 H25B 0.9800 . ?
C26 C27 1.514(2) . ?
C26 H26A 0.9800 . ?
C26 H26B 0.9800 . ?
C27 C28 1.384(2) . ?
C27 C29 1.411(2) . ?
C29 C30 1.384(2) . ?
C29 H29 0.9400 . ?
C30 C31 1.402(2) . ?
C30 C40 1.524(2) . ?
C31 H31 0.9400 . ?
C35 C36 1.406(3) . ?
C35 C41 1.407(2) . ?
C35 C34 1.520(15) . ?
C35 C34A 1.58(2) . ?
C36 C37 1.386(3) . ?
C37 C38 1.376(3) . ?
C37 H37 0.9400 . ?
C38 C39 1.380(2) . ?
C38 H38 0.9400 . ?
C39 C41 1.404(2) . ?
C39 C40 1.529(2) . ?
C40 C45 1.538(2) . ?
C40 C44 1.542(3) . ?
C44 H44A 0.9700 . ?
C44 H44B 0.9700 . ?
C44 H44C 0.9700 . ?
C45 H45A 0.9700 . ?
C45 H45B 0.9700 . ?
C45 H45C 0.9700 . ?
C32 C33 1.489(8) . ?
C32 H32A 0.9800 . ?
C32 H32B 0.9800 . ?
C33 C34 1.505(15) . ?
C33 H33A 0.9800 . ?
C33 H33B 0.9800 . ?
C34 C42 1.541(9) . ?
C34 C43 1.556(13) . ?
C42 H42A 0.9700 . ?
C42 H42B 0.9700 . ?
C42 H42C 0.9700 . ?
C43 H43A 0.9700 . ?
C43 H43B 0.9700 . ?
C43 H43C 0.9700 . ?
C46 C47 1.496(10) . ?
C46 H46A 0.9800 . ?
C46 H46B 0.9800 . ?
C47 C48 1.541(7) . ?
C47 H47A 0.9800 . ?
C47 H47B 0.9800 . ?
C48 C49 1.521(7) . ?
C48 H48A 0.9800 . ?
C48 H48B 0.9800 . ?
C49 H49A 0.9700 . ?
C49 H49B 0.9700 . ?
C49 H49C 0.9700 . ?
C32A C33A 1.499(13) . ?
C32A H32C 0.9800 . ?
C32A H32D 0.9800 . ?
C33A C34A 1.58(2) . ?
C33A H33C 0.9800 . ?
C33A H33D 0.9800 . ?
C34A C42A 1.521(17) . ?
C34A C43A 1.53(2) . ?
C42A H42D 0.9700 . ?
C42A H42E 0.9700 . ?
C42A H42F 0.9700 . ?
C43A H43D 0.9700 . ?
C43A H43E 0.9700 . ?
C43A H43F 0.9700 . ?
C46A C47A 1.540(18) . ?
C46A H46C 0.9800 . ?
C46A H46D 0.9800 . ?
C47A C48A 1.524(9) . ?
C47A H47C 0.9800 . ?
C47A H47D 0.9800 . ?
C48A C49A 1.444(9) . ?
C48A H48C 0.9800 . ?
C48A H48D 0.9800 . ?
C49A H49D 0.9700 . ?
C49A H49E 0.9700 . ?
C49A H49F 0.9700 . ?

loop_
_geom_torsion_atom_site_label_1
_geom_torsion_atom_site_label_2
_geom_torsion_atom_site_label_3
_geom_torsion_atom_site_label_4
_geom_torsion
_geom_torsion_site_symmetry_1
_geom_torsion_site_symmetry_2
_geom_torsion_site_symmetry_3
_geom_torsion_site_symmetry_4
_geom_torsion_publ_flag
C8 O1 C5 C4 176.63(14) . . . . ?
C8 O1 C5 C6 -4.81(18) . . . . ?
C1 C4 C5 O1 3.0(3) . . . . ?
C2 C4 C5 O1 -178.06(17) . . . . ?
C1 C4 C5 C6 -175.2(2) . . . . ?
C2 C4 C5 C6 3.7(3) . . . . ?
O1 C5 C6 C7 -0.82(19) . . . . ?
C4 C5 C6 C7 177.46(18) . . . . ?
O1 C5 C6 C3 -177.00(15) . . . . ?
C4 C5 C6 C3 1.3(3) . . . . ?
C5 C6 C7 C21 -176.06(17) . . . . ?
C3 C6 C7 C21 0.0(3) . . . . ?
C5 C6 C7 C8 5.79(17) . . . . ?
C3 C6 C7 C8 -178.15(16) . . . . ?
C5 O1 C8 C15 130.65(13) . . . . ?
C5 O1 C8 C7 7.97(16) . . . . ?
C5 O1 C8 C9 -107.68(14) . . . . ?
C21 C7 C8 O1 173.44(14) . . . . ?
C6 C7 C8 O1 -8.20(15) . . . . ?
C21 C7 C8 C15 57.3(2) . . . . ?
C6 C7 C8 C15 -124.29(14) . . . . ?
C21 C7 C8 C9 -72.33(19) . . . . ?
C6 C7 C8 C9 106.03(14) . . . . ?
O1 C8 C9 C14 -159.63(15) . . . . ?
C15 C8 C9 C14 -42.5(2) . . . . ?
C7 C8 C9 C14 88.47(18) . . . . ?
O1 C8 C9 C10 23.7(2) . . . . ?
C15 C8 C9 C10 140.76(16) . . . . ?
C7 C8 C9 C10 -88.23(18) . . . . ?
C14 C9 C10 C11 0.2(3) . . . . ?
C8 C9 C10 C11 176.96(17) . . . . ?
C9 C10 C11 C12 -0.2(3) . . . . ?
C10 C11 C12 F1 179.3(2) . . . . ?
C10 C11 C12 C13 -0.4(4) . . . . ?
F1 C12 C13 C14 -178.8(2) . . . . ?
C11 C12 C13 C14 0.9(4) . . . . ?
C10 C9 C14 C13 0.3(3) . . . . ?
C8 C9 C14 C13 -176.43(18) . . . . ?
C12 C13 C14 C9 -0.9(3) . . . . ?
O1 C8 C15 C20 -97.72(17) . . . . ?
C7 C8 C15 C20 16.9(2) . . . . ?
C9 C8 C15 C20 144.59(16) . . . . ?
O1 C8 C15 C16 78.48(19) . . . . ?
C7 C8 C15 C16 -166.86(17) . . . . ?
C9 C8 C15 C16 -39.2(2) . . . . ?
C20 C15 C16 C17 -0.2(3) . . . . ?
C8 C15 C16 C17 -176.5(2) . . . . ?
C15 C16 C17 C18 0.9(4) . . . . ?
C16 C17 C18 F2 178.0(3) . . . . ?
C16 C17 C18 C19 -1.2(5) . . . . ?
F2 C18 C19 C20 -178.4(2) . . . . ?
C17 C18 C19 C20 0.8(4) . . . . ?
C16 C15 C20 C19 -0.2(3) . . . . ?
C8 C15 C20 C19 176.05(17) . . . . ?
C18 C19 C20 C15 -0.1(3) . . . . ?
C6 C7 C21 C22 -4.2(3) . . . . ?
C8 C7 C21 C22 173.64(15) . . . . ?
C7 C21 C22 C23 -179.39(16) . . . . ?
C21 C22 C23 C28 173.54(16) . . . . ?
C21 C22 C23 C24 -4.2(3) . . . . ?
C22 C23 C24 C25 -163.47(16) . . . . ?
C28 C23 C24 C25 18.7(2) . . . . ?
C23 C24 C25 C26 -51.3(2) . . . . ?
C24 C25 C26 C27 57.3(2) . . . . ?
C25 C26 C27 C28 -30.2(2) . . . . ?
C25 C26 C27 C29 146.37(17) . . . . ?
C29 C27 C28 C23 179.80(16) . . . . ?
C26 C27 C28 C23 -3.6(3) . . . . ?
C29 C27 C28 Cl1 2.9(2) . . . . ?
C26 C27 C28 Cl1 179.60(13) . . . . ?
C22 C23 C28 C27 -168.11(16) . . . . ?
C24 C23 C28 C27 9.7(3) . . . . ?
C22 C23 C28 Cl1 8.8(2) . . . . ?
C24 C23 C28 Cl1 -173.37(12) . . . . ?
C28 C27 C29 C30 -168.60(18) . . . . ?
C26 C27 C29 C30 14.9(3) . . . . ?
C27 C29 C30 C31 15.7(3) . . . . ?
C27 C29 C30 C40 -167.36(18) . . . . ?
C41 N4 C31 C30 2.0(3) . . . . ?
C32 N4 C31 C30 -169.7(3) . . . . ?
C32A N4 C31 C30 167.2(5) . . . . ?
C29 C30 C31 N4 179.46(17) . . . . ?
C40 C30 C31 N4 2.5(3) . . . . ?
C46A O2 C36 C37 -4.2(3) . . . . ?
C46 O2 C36 C37 -4.2(3) . . . . ?
C46A O2 C36 C35 175.82(19) . . . . ?
C46 O2 C36 C35 175.82(19) . . . . ?
C41 C35 C36 O2 179.62(16) . . . . ?
C34 C35 C36 O2 4.3(5) . . . . ?
C34A C35 C36 O2 -9.1(8) . . . . ?
C41 C35 C36 C37 -0.4(3) . . . . ?
C34 C35 C36 C37 -175.7(4) . . . . ?
C34A C35 C36 C37 170.9(7) . . . . ?
O2 C36 C37 C38 -179.5(2) . . . . ?
C35 C36 C37 C38 0.4(3) . . . . ?
C36 C37 C38 C39 0.0(4) . . . . ?
C37 C38 C39 C41 -0.4(3) . . . . ?
C37 C38 C39 C40 178.6(2) . . . . ?
C29 C30 C40 C39 179.13(15) . . . . ?
C31 C30 C40 C39 -3.8(2) . . . . ?
C29 C30 C40 C45 59.6(2) . . . . ?
C31 C30 C40 C45 -123.38(17) . . . . ?
C29 C30 C40 C44 -59.8(2) . . . . ?
C31 C30 C40 C44 117.26(17) . . . . ?
C38 C39 C40 C30 -177.63(16) . . . . ?
C41 C39 C40 C30 1.3(2) . . . . ?
C38 C39 C40 C45 -58.2(2) . . . . ?
C41 C39 C40 C45 120.71(18) . . . . ?
C38 C39 C40 C44 60.8(2) . . . . ?
C41 C39 C40 C44 -120.26(18) . . . . ?
C38 C39 C41 C35 0.5(3) . . . . ?
C40 C39 C41 C35 -178.45(15) . . . . ?
C38 C39 C41 N4 -178.42(16) . . . . ?
C40 C39 C41 N4 2.6(2) . . . . ?
C36 C35 C41 C39 -0.1(2) . . . . ?
C34 C35 C41 C39 175.1(4) . . . . ?
C34A C35 C41 C39 -170.9(7) . . . . ?
C36 C35 C41 N4 178.76(15) . . . . ?
C34 C35 C41 N4 -6.0(5) . . . . ?
C34A C35 C41 N4 7.9(8) . . . . ?
C31 N4 C41 C39 -4.5(2) . . . . ?
C32 N4 C41 C39 167.3(3) . . . . ?
C32A N4 C41 C39 -169.3(5) . . . . ?
C31 N4 C41 C35 176.59(16) . . . . ?
C32 N4 C41 C35 -11.6(3) . . . . ?
C32A N4 C41 C35 11.7(5) . . . . ?
C31 N4 C32 C33 -142.4(3) . . . . ?
C41 N4 C32 C33 45.5(5) . . . . ?
N4 C32 C33 C34 -64.4(6) . . . . ?
C32 C33 C34 C35 46.9(8) . . . . ?
C32 C33 C34 C42 -74.8(9) . . . . ?
C32 C33 C34 C43 169.4(6) . . . . ?
C36 C35 C34 C33 163.1(4) . . . . ?
C41 C35 C34 C33 -11.9(8) . . . . ?
C36 C35 C34 C42 -73.8(9) . . . . ?
C41 C35 C34 C42 111.2(8) . . . . ?
C36 C35 C34 C43 44.7(8) . . . . ?
C41 C35 C34 C43 -130.3(7) . . . . ?
C36 O2 C46 C47 178.9(4) . . . . ?
O2 C46 C47 C48 172.2(4) . . . . ?
C46 C47 C48 C49 160.8(5) . . . . ?
C31 N4 C32A C33A 147.8(6) . . . . ?
C41 N4 C32A C33A -46.4(9) . . . . ?
N4 C32A C33A C34A 64.5(12) . . . . ?
C32A C33A C34A C42A -165.5(11) . . . . ?
C32A C33A C34A C43A 70.4(14) . . . . ?
C32A C33A C34A C35 -46.3(13) . . . . ?
C36 C35 C34A C42A -47.3(16) . . . . ?
C41 C35 C34A C42A 123.3(13) . . . . ?
C36 C35 C34A C43A 81.3(12) . . . . ?
C41 C35 C34A C43A -108.1(12) . . . . ?
C36 C35 C34A C33A -161.8(6) . . . . ?
C41 C35 C34A C33A 8.8(13) . . . . ?
C36 O2 C46A C47A 174.4(8) . . . . ?
O2 C46A C47A C48A -158.7(12) . . . . ?
C46A C47A C48A C49A -17(2) . . . . ?
